data_1514621
loop_
_publ_author_name
'Lalrempuia, Ralte'
'Stasch, Andreas'
'Jones, Cameron'

_publ_section_title
;
 The reductive disproportionation of CO2 using a magnesium(i) complex:
 analogies with low valent f-block chemistry
;
_journal_issue 12
_journal_name_full 'Chemical Science'
_journal_page_first 4383
_journal_paper_doi 10.1039/c3sc52242c
_journal_volume 4
_journal_year 2013
_chemical_formula_sum 'C60 H82 Mg2 N4 O4'
_chemical_formula_weight 971.92
_chemical_name_systematic
; 
 ? 
;
_space_group_IT_number 56
_symmetry_cell_setting orthorhombic
_symmetry_space_group_name_Hall '-P 2ab 2ac'
_symmetry_space_group_name_H-M 'P c c n'
_atom_sites_solution_hydrogens geom
_atom_sites_solution_primary direct
_atom_sites_solution_secondary difmap
_audit_creation_method SHELXL-97
_cell_angle_alpha 90.00
_cell_angle_beta 90.00
_cell_angle_gamma 90.00
_cell_formula_units_Z 4
_cell_length_a 14.5246(9)
_cell_length_b 15.6210(9)
_cell_length_c 25.9215(14)
_cell_measurement_temperature 123(2)
_cell_volume 5881.3(6)
_computing_structure_refinement 'SHELXL-97 (Sheldrick, 1997)'
_computing_structure_solution 'SHELXS-97 (Sheldrick, 1990)'
_diffrn_ambient_temperature 123(2)
_diffrn_measured_fraction_theta_full 0.999
_diffrn_measured_fraction_theta_max 0.999
_diffrn_measurement_device_type 'Oxford Gemini Ultra'
_diffrn_radiation_monochromator graphite
_diffrn_radiation_source 'Enhance (Mo) X-ray Source'
_diffrn_radiation_type MoK\a
_diffrn_radiation_wavelength 0.71073
_diffrn_reflns_av_R_equivalents 0.0513
_diffrn_reflns_av_sigmaI/netI 0.0347
_diffrn_reflns_limit_h_max 17
_diffrn_reflns_limit_h_min -15
_diffrn_reflns_limit_k_max 18
_diffrn_reflns_limit_k_min -15
_diffrn_reflns_limit_l_max 30
_diffrn_reflns_limit_l_min -26
_diffrn_reflns_number 35432
_diffrn_reflns_theta_full 25.00
_diffrn_reflns_theta_max 25.00
_diffrn_reflns_theta_min 2.07
_exptl_absorpt_coefficient_mu 0.087
_exptl_absorpt_correction_T_max 0.991
_exptl_absorpt_correction_T_min 0.974
_exptl_absorpt_correction_type multi-scan
_exptl_absorpt_process_details 'SCALE3 ABSPACK'
_exptl_crystal_colour colorless
_exptl_crystal_density_diffrn 1.098
_exptl_crystal_density_method 'not measured'
_exptl_crystal_description block
_exptl_crystal_F_000 2104
_exptl_crystal_size_max 0.30
_exptl_crystal_size_mid 0.10
_exptl_crystal_size_min 0.10
_refine_diff_density_max 0.317
_refine_diff_density_min -0.233
_refine_diff_density_rms 0.039
_refine_ls_extinction_method none
_refine_ls_goodness_of_fit_ref 1.032
_refine_ls_hydrogen_treatment constr
_refine_ls_matrix_type full
_refine_ls_number_parameters 326
_refine_ls_number_reflns 5177
_refine_ls_number_restraints 0
_refine_ls_restrained_S_all 1.032
_refine_ls_R_factor_all 0.0647
_refine_ls_R_factor_gt 0.0466
_refine_ls_shift/su_max 0.000
_refine_ls_shift/su_mean 0.000
_refine_ls_structure_factor_coef Fsqd
_refine_ls_weighting_details 'calc w=1/[\s^2^(Fo^2^)+(0.0424P)^2^+3.1446P] where P=(Fo^2^+2Fc^2^)/3'
_refine_ls_weighting_scheme calc
_refine_ls_wR_factor_gt 0.1053
_refine_ls_wR_factor_ref 0.1159
_reflns_number_gt 3987
_reflns_number_total 5177
_reflns_threshold_expression >2sigma(I)
_cod_data_source_file c3sc52242c.txt
_cod_data_source_block compound1S
_cod_original_sg_symbol_H-M Pccn
_cod_database_code 1514621

loop_
_symmetry_equiv_pos_as_xyz
'x, y, z'
'-x+1/2, -y+1/2, z'
'x+1/2, -y, -z+1/2'
'-x, y+1/2, -z+1/2'
'-x, -y, -z'
'x-1/2, y-1/2, -z'
'-x-1/2, y, z-1/2'
'x, -y-1/2, z-1/2'

loop_
_atom_site_label
_atom_site_type_symbol
_atom_site_fract_x
_atom_site_fract_y
_atom_site_fract_z
_atom_site_U_iso_or_equiv
_atom_site_adp_type
_atom_site_occupancy
_atom_site_symmetry_multiplicity
_atom_site_calc_flag
_atom_site_refinement_flags
Mg1 Mg 0.36005(4) 0.11933(4) 0.30770(2) 0.02664(17) Uani 1 1 d .
O1 O 0.37008(8) 0.24605(8) 0.30569(5) 0.0313(3) Uani 1 1 d .
O2 O 0.27446(9) 0.35911(8) 0.30336(5) 0.0315(3) Uani 1 1 d .
C30 C 0.29186(12) 0.28061(12) 0.30447(6) 0.0251(4) Uani 1 1 d .
N1 N 0.39588(11) 0.05033(10) 0.36966(5) 0.0322(4) Uani 1 1 d .
N2 N 0.43196(10) 0.05225(9) 0.25615(5) 0.0253(3) Uani 1 1 d .
C19 C 0.53899(13) 0.12595(12) 0.19757(7) 0.0313(4) Uani 1 1 d .
C4 C 0.46233(12) -0.02656(11) 0.26732(7) 0.0267(4) Uani 1 1 d .
C3 C 0.45824(12) -0.06279(12) 0.31664(7) 0.0297(4) Uani 1 1 d .
H3 H 0.4744 -0.1217 0.3181 0.036 Uiso 1 1 calc R
C23 C 0.38108(14) 0.09642(13) 0.16961(7) 0.0329(5) Uani 1 1 d .
C18 C 0.45165(13) 0.08967(11) 0.20651(7) 0.0271(4) Uani 1 1 d .
C24 C 0.61516(13) 0.12270(13) 0.23784(7) 0.0343(5) Uani 1 1 d .
H24 H 0.5993 0.0765 0.2630 0.041 Uiso 1 1 calc R
C6 C 0.37903(15) 0.08715(14) 0.41968(7) 0.0381(5) Uani 1 1 d .
C2 C 0.43408(14) -0.02643(13) 0.36452(7) 0.0342(5) Uani 1 1 d .
C22 C 0.40045(15) 0.13870(14) 0.12361(7) 0.0407(5) Uani 1 1 d .
H22 H 0.3539 0.1430 0.0980 0.049 Uiso 1 1 calc R
C27 C 0.28634(15) 0.05846(16) 0.17812(8) 0.0464(6) Uani 1 1 d .
H27 H 0.2823 0.0413 0.2152 0.056 Uiso 1 1 calc R
C20 C 0.55339(15) 0.16810(14) 0.15093(8) 0.0431(5) Uani 1 1 d .
H20 H 0.6118 0.1931 0.1442 0.052 Uiso 1 1 calc R
C5 C 0.50661(15) -0.07945(13) 0.22553(8) 0.0387(5) Uani 1 1 d .
H5A H 0.4686 -0.0772 0.1943 0.058 Uiso 1 1 calc R
H5B H 0.5121 -0.1389 0.2372 0.058 Uiso 1 1 calc R
H5C H 0.5679 -0.0566 0.2179 0.058 Uiso 1 1 calc R
C25 C 0.61872(15) 0.20730(14) 0.26745(8) 0.0422(5) Uani 1 1 d .
H25A H 0.6336 0.2539 0.2436 0.063 Uiso 1 1 calc R
H25B H 0.6661 0.2039 0.2943 0.063 Uiso 1 1 calc R
H25C H 0.5587 0.2183 0.2834 0.063 Uiso 1 1 calc R
C7 C 0.44344(16) 0.14630(15) 0.43937(7) 0.0422(5) Uani 1 1 d .
C11 C 0.29602(15) 0.07014(16) 0.44587(7) 0.0449(6) Uani 1 1 d .
C21 C 0.48510(16) 0.17437(15) 0.11434(8) 0.0468(6) Uani 1 1 d .
H21 H 0.4966 0.2033 0.0828 0.056 Uiso 1 1 calc R
C12 C 0.53386(16) 0.16620(15) 0.41282(8) 0.0457(6) Uani 1 1 d .
H12 H 0.5342 0.1355 0.3790 0.055 Uiso 1 1 calc R
C26 C 0.70952(14) 0.10159(14) 0.21498(8) 0.0419(5) Uani 1 1 d .
H26A H 0.7066 0.0463 0.1971 0.063 Uiso 1 1 calc R
H26B H 0.7552 0.0986 0.2427 0.063 Uiso 1 1 calc R
H26C H 0.7272 0.1463 0.1904 0.063 Uiso 1 1 calc R
C1 C 0.45594(18) -0.07906(16) 0.41175(8) 0.0545(7) Uani 1 1 d .
H1A H 0.4922 -0.0446 0.4359 0.082 Uiso 1 1 calc R
H1B H 0.4913 -0.1298 0.4016 0.082 Uiso 1 1 calc R
H1C H 0.3985 -0.0970 0.4284 0.082 Uiso 1 1 calc R
C10 C 0.28071(18) 0.11271(18) 0.49267(8) 0.0558(7) Uani 1 1 d .
H10 H 0.2256 0.1017 0.5113 0.067 Uiso 1 1 calc R
C8 C 0.42314(18) 0.18651(16) 0.48593(8) 0.0513(6) Uani 1 1 d .
H8 H 0.4658 0.2265 0.4998 0.062 Uiso 1 1 calc R
C9 C 0.34328(19) 0.17005(18) 0.51243(8) 0.0593(7) Uani 1 1 d .
H9 H 0.3313 0.1981 0.5442 0.071 Uiso 1 1 calc R
C13 C 0.54602(18) 0.26179(16) 0.40194(9) 0.0568(6) Uani 1 1 d .
H13A H 0.4951 0.2820 0.3803 0.085 Uiso 1 1 calc R
H13B H 0.6045 0.2711 0.3839 0.085 Uiso 1 1 calc R
H13C H 0.5462 0.2934 0.4346 0.085 Uiso 1 1 calc R
C15 C 0.22302(15) 0.00954(17) 0.42558(8) 0.0503(6) Uani 1 1 d .
H15 H 0.2461 -0.0146 0.3923 0.060 Uiso 1 1 calc R
C16 C 0.13233(17) 0.0557(2) 0.41431(10) 0.0643(8) Uani 1 1 d .
H16A H 0.1063 0.0776 0.4466 0.096 Uiso 1 1 calc R
H16B H 0.0889 0.0156 0.3984 0.096 Uiso 1 1 calc R
H16C H 0.1437 0.1035 0.3907 0.096 Uiso 1 1 calc R
C17 C 0.2043(2) -0.06593(19) 0.46212(10) 0.0715(8) Uani 1 1 d .
H17A H 0.2613 -0.0983 0.4674 0.107 Uiso 1 1 calc R
H17B H 0.1575 -0.1034 0.4469 0.107 Uiso 1 1 calc R
H17C H 0.1821 -0.0442 0.4953 0.107 Uiso 1 1 calc R
C14 C 0.61543(18) 0.13357(19) 0.44429(9) 0.0636(7) Uani 1 1 d .
H14A H 0.6168 0.1627 0.4778 0.095 Uiso 1 1 calc R
H14B H 0.6727 0.1453 0.4256 0.095 Uiso 1 1 calc R
H14C H 0.6092 0.0718 0.4497 0.095 Uiso 1 1 calc R
C29 C 0.2734(2) -0.0223(2) 0.14594(11) 0.1000(13) Uani 1 1 d .
H29A H 0.2816 -0.0085 0.1093 0.150 Uiso 1 1 calc R
H29B H 0.2113 -0.0450 0.1515 0.150 Uiso 1 1 calc R
H29C H 0.3190 -0.0652 0.1563 0.150 Uiso 1 1 calc R
C28 C 0.21002(17) 0.1232(3) 0.16820(12) 0.0946(13) Uani 1 1 d .
H28A H 0.2208 0.1745 0.1891 0.142 Uiso 1 1 calc R
H28B H 0.1505 0.0979 0.1776 0.142 Uiso 1 1 calc R
H28C H 0.2096 0.1387 0.1316 0.142 Uiso 1 1 calc R

loop_
_atom_site_aniso_label
_atom_site_aniso_U_11
_atom_site_aniso_U_22
_atom_site_aniso_U_33
_atom_site_aniso_U_23
_atom_site_aniso_U_13
_atom_site_aniso_U_12
Mg1 0.0282(4) 0.0262(3) 0.0255(3) 0.0010(2) -0.0015(2) 0.0064(3)
O1 0.0228(7) 0.0291(7) 0.0422(7) 0.0011(6) 0.0005(6) 0.0037(6)
O2 0.0288(7) 0.0223(7) 0.0434(8) -0.0004(5) 0.0038(6) 0.0037(6)
C30 0.0263(10) 0.0278(11) 0.0213(9) 0.0006(7) 0.0014(7) 0.0018(8)
N1 0.0360(9) 0.0353(10) 0.0252(8) 0.0015(7) -0.0013(7) 0.0107(8)
N2 0.0256(8) 0.0247(8) 0.0256(8) 0.0005(6) -0.0002(6) 0.0005(7)
C19 0.0294(11) 0.0281(10) 0.0363(10) 0.0046(8) 0.0011(8) 0.0004(8)
C4 0.0221(10) 0.0241(10) 0.0339(10) -0.0011(8) 0.0018(8) -0.0022(8)
C3 0.0265(10) 0.0234(10) 0.0391(11) 0.0034(8) 0.0016(8) 0.0045(8)
C23 0.0333(11) 0.0353(11) 0.0300(10) -0.0001(8) -0.0014(8) -0.0025(9)
C18 0.0294(11) 0.0245(10) 0.0273(9) -0.0013(7) 0.0030(8) 0.0007(8)
C24 0.0300(11) 0.0315(11) 0.0414(11) 0.0071(8) -0.0013(9) -0.0031(9)
C6 0.0427(12) 0.0477(13) 0.0238(10) 0.0053(9) -0.0034(9) 0.0175(10)
C2 0.0318(11) 0.0353(12) 0.0357(11) 0.0079(8) -0.0008(8) 0.0084(9)
C22 0.0399(13) 0.0490(14) 0.0332(11) 0.0078(9) -0.0069(9) -0.0009(11)
C27 0.0370(12) 0.0720(17) 0.0304(11) 0.0055(10) -0.0065(9) -0.0164(11)
C20 0.0338(12) 0.0445(13) 0.0509(13) 0.0190(10) 0.0003(10) -0.0072(10)
C5 0.0437(13) 0.0265(11) 0.0460(12) -0.0010(9) 0.0154(10) 0.0013(9)
C25 0.0350(12) 0.0442(13) 0.0473(12) -0.0006(10) -0.0027(10) 0.0017(10)
C7 0.0505(14) 0.0502(14) 0.0259(10) 0.0013(9) -0.0059(9) 0.0141(11)
C11 0.0431(13) 0.0635(16) 0.0281(11) 0.0043(10) -0.0015(9) 0.0196(12)
C21 0.0471(14) 0.0514(14) 0.0417(12) 0.0212(10) 0.0014(10) -0.0043(11)
C12 0.0538(14) 0.0540(14) 0.0293(11) -0.0066(10) -0.0072(10) 0.0049(11)
C26 0.0315(12) 0.0423(13) 0.0520(13) 0.0028(10) 0.0008(10) 0.0017(10)
C1 0.0690(17) 0.0547(15) 0.0397(12) 0.0128(11) 0.0009(11) 0.0270(13)
C10 0.0544(16) 0.0812(19) 0.0319(12) 0.0010(12) 0.0060(10) 0.0212(14)
C8 0.0632(16) 0.0617(16) 0.0288(11) -0.0070(10) -0.0054(11) 0.0122(13)
C9 0.0748(19) 0.0762(19) 0.0270(11) -0.0079(11) 0.0008(12) 0.0242(15)
C13 0.0559(16) 0.0591(16) 0.0556(14) -0.0048(12) -0.0087(12) -0.0013(13)
C15 0.0378(13) 0.0784(18) 0.0348(11) 0.0022(11) 0.0023(9) 0.0125(12)
C16 0.0437(15) 0.095(2) 0.0542(15) 0.0229(14) 0.0041(11) 0.0155(14)
C17 0.0689(19) 0.080(2) 0.0661(17) 0.0159(15) -0.0155(14) 0.0056(16)
C14 0.0598(17) 0.081(2) 0.0502(14) -0.0026(13) -0.0019(12) 0.0240(15)
C29 0.109(3) 0.129(3) 0.0627(18) -0.0296(18) 0.0121(17) -0.083(2)
C28 0.0290(14) 0.175(4) 0.080(2) 0.061(2) -0.0029(13) 0.0059(18)

loop_
_atom_type_symbol
_atom_type_description
_atom_type_scat_dispersion_real
_atom_type_scat_dispersion_imag
_atom_type_scat_source
C C 0.0033 0.0016 'International Tables Vol C Tables 4.2.6.8 and 6.1.1.4'
H H 0.0000 0.0000 'International Tables Vol C Tables 4.2.6.8 and 6.1.1.4'
N N 0.0061 0.0033 'International Tables Vol C Tables 4.2.6.8 and 6.1.1.4'
O O 0.0106 0.0060 'International Tables Vol C Tables 4.2.6.8 and 6.1.1.4'
Mg Mg 0.0486 0.0363 'International Tables Vol C Tables 4.2.6.8 and 6.1.1.4'

loop_
_geom_angle_atom_site_label_1
_geom_angle_atom_site_label_2
_geom_angle_atom_site_label_3
_geom_angle
_geom_angle_site_symmetry_1
_geom_angle_site_symmetry_3
O1 Mg1 O2 84.35(5) . 2
O1 Mg1 N2 117.90(6) . .
O2 Mg1 N2 124.52(6) 2 .
O1 Mg1 N1 122.58(7) . .
O2 Mg1 N1 113.10(7) 2 .
N2 Mg1 N1 96.80(7) . .
O1 Mg1 C30 58.87(5) . 2
O2 Mg1 C30 25.55(5) 2 2
N2 Mg1 C30 135.26(6) . 2
N1 Mg1 C30 123.21(6) . 2
O1 Mg1 C30 25.66(5) . .
O2 Mg1 C30 58.71(5) 2 .
N2 Mg1 C30 131.29(6) . .
N1 Mg1 C30 128.34(6) . .
C30 Mg1 C30 33.21(7) 2 .
C30 O1 Mg1 111.24(11) . .
C30 O2 Mg1 111.30(12) . 2
O2 C30 O1 127.08(17) . .
O2 C30 C30 116.54(19) . 2
O1 C30 C30 116.38(19) . 2
O2 C30 Mg1 43.15(8) . 2
O1 C30 Mg1 169.60(13) . 2
C30 C30 Mg1 73.51(13) 2 2
O2 C30 Mg1 170.17(13) . .
O1 C30 Mg1 43.10(9) . .
C30 C30 Mg1 73.28(13) 2 .
Mg1 C30 Mg1 146.59(7) 2 .
C2 N1 C6 121.49(15) . .
C2 N1 Mg1 120.93(12) . .
C6 N1 Mg1 117.58(12) . .
C4 N2 C18 120.01(15) . .
C4 N2 Mg1 120.72(12) . .
C18 N2 Mg1 119.27(11) . .
C20 C19 C18 117.93(18) . .
C20 C19 C24 120.13(17) . .
C18 C19 C24 121.91(16) . .
N2 C4 C3 123.72(16) . .
N2 C4 C5 119.28(16) . .
C3 C4 C5 116.96(17) . .
C4 C3 C2 130.71(18) . .
C4 C3 H3 114.6 . .
C2 C3 H3 114.6 . .
C22 C23 C18 118.11(18) . .
C22 C23 C27 119.62(18) . .
C18 C23 C27 122.27(17) . .
C23 C18 C19 120.97(16) . .
C23 C18 N2 119.54(16) . .
C19 C18 N2 119.23(16) . .
C19 C24 C25 109.87(16) . .
C19 C24 C26 113.13(16) . .
C25 C24 C26 110.52(17) . .
C19 C24 H24 107.7 . .
C25 C24 H24 107.7 . .
C26 C24 H24 107.7 . .
C11 C6 C7 121.11(19) . .
C11 C6 N1 120.3(2) . .
C7 C6 N1 118.36(18) . .
N1 C2 C3 123.80(17) . .
N1 C2 C1 119.91(17) . .
C3 C2 C1 116.27(18) . .
C21 C22 C23 121.61(19) . .
C21 C22 H22 119.2 . .
C23 C22 H22 119.2 . .
C23 C27 C28 112.2(2) . .
C23 C27 C29 110.9(2) . .
C28 C27 C29 111.5(3) . .
C23 C27 H27 107.3 . .
C28 C27 H27 107.3 . .
C29 C27 H27 107.3 . .
C21 C20 C19 121.6(2) . .
C21 C20 H20 119.2 . .
C19 C20 H20 119.2 . .
C4 C5 H5A 109.5 . .
C4 C5 H5B 109.5 . .
H5A C5 H5B 109.5 . .
C4 C5 H5C 109.5 . .
H5A C5 H5C 109.5 . .
H5B C5 H5C 109.5 . .
C24 C25 H25A 109.5 . .
C24 C25 H25B 109.5 . .
H25A C25 H25B 109.5 . .
C24 C25 H25C 109.5 . .
H25A C25 H25C 109.5 . .
H25B C25 H25C 109.5 . .
C8 C7 C6 118.0(2) . .
C8 C7 C12 119.0(2) . .
C6 C7 C12 123.02(18) . .
C10 C11 C6 117.6(2) . .
C10 C11 C15 119.1(2) . .
C6 C11 C15 123.31(19) . .
C22 C21 C20 119.78(19) . .
C22 C21 H21 120.1 . .
C20 C21 H21 120.1 . .
C7 C12 C14 111.20(19) . .
C7 C12 C13 112.59(19) . .
C14 C12 C13 109.6(2) . .
C7 C12 H12 107.8 . .
C14 C12 H12 107.8 . .
C13 C12 H12 107.8 . .
C24 C26 H26A 109.5 . .
C24 C26 H26B 109.5 . .
H26A C26 H26B 109.5 . .
C24 C26 H26C 109.5 . .
H26A C26 H26C 109.5 . .
H26B C26 H26C 109.5 . .
C2 C1 H1A 109.5 . .
C2 C1 H1B 109.5 . .
H1A C1 H1B 109.5 . .
C2 C1 H1C 109.5 . .
H1A C1 H1C 109.5 . .
H1B C1 H1C 109.5 . .
C9 C10 C11 121.8(2) . .
C9 C10 H10 119.1 . .
C11 C10 H10 119.1 . .
C9 C8 C7 121.9(2) . .
C9 C8 H8 119.0 . .
C7 C8 H8 119.0 . .
C8 C9 C10 119.6(2) . .
C8 C9 H9 120.2 . .
C10 C9 H9 120.2 . .
C12 C13 H13A 109.5 . .
C12 C13 H13B 109.5 . .
H13A C13 H13B 109.5 . .
C12 C13 H13C 109.5 . .
H13A C13 H13C 109.5 . .
H13B C13 H13C 109.5 . .
C11 C15 C16 112.0(2) . .
C11 C15 C17 112.90(19) . .
C16 C15 C17 109.1(2) . .
C11 C15 H15 107.5 . .
C16 C15 H15 107.5 . .
C17 C15 H15 107.5 . .
C15 C16 H16A 109.5 . .
C15 C16 H16B 109.5 . .
H16A C16 H16B 109.5 . .
C15 C16 H16C 109.5 . .
H16A C16 H16C 109.5 . .
H16B C16 H16C 109.5 . .
C15 C17 H17A 109.5 . .
C15 C17 H17B 109.5 . .
H17A C17 H17B 109.5 . .
C15 C17 H17C 109.5 . .
H17A C17 H17C 109.5 . .
H17B C17 H17C 109.5 . .
C12 C14 H14A 109.5 . .
C12 C14 H14B 109.5 . .
H14A C14 H14B 109.5 . .
C12 C14 H14C 109.5 . .
H14A C14 H14C 109.5 . .
H14B C14 H14C 109.5 . .
C27 C29 H29A 109.5 . .
C27 C29 H29B 109.5 . .
H29A C29 H29B 109.5 . .
C27 C29 H29C 109.5 . .
H29A C29 H29C 109.5 . .
H29B C29 H29C 109.5 . .
C27 C28 H28A 109.5 . .
C27 C28 H28B 109.5 . .
H28A C28 H28B 109.5 . .
C27 C28 H28C 109.5 . .
H28A C28 H28C 109.5 . .
H28B C28 H28C 109.5 . .

loop_
_geom_bond_atom_site_label_1
_geom_bond_atom_site_label_2
_geom_bond_distance
_geom_bond_site_symmetry_2
Mg1 O1 1.9855(15) .
Mg1 O2 1.9858(14) 2
Mg1 N2 1.9936(15) .
Mg1 N1 2.0029(16) .
Mg1 C30 2.7052(19) 2
Mg1 C30 2.7084(19) .
O1 C30 1.258(2) .
O2 C30 1.252(2) .
O2 Mg1 1.9858(14) 2
C30 C30 1.547(4) 2
C30 Mg1 2.7052(19) 2
N1 C2 1.328(3) .
N1 C6 1.439(2) .
N2 C4 1.339(2) .
N2 C18 1.442(2) .
C19 C20 1.392(3) .
C19 C18 1.409(3) .
C19 C24 1.522(3) .
C4 C3 1.399(3) .
C4 C5 1.507(3) .
C3 C2 1.409(3) .
C3 H3 0.9500 .
C23 C22 1.392(3) .
C23 C18 1.406(3) .
C23 C27 1.515(3) .
C24 C25 1.529(3) .
C24 C26 1.529(3) .
C24 H24 1.0000 .
C6 C11 1.409(3) .
C6 C7 1.411(3) .
C2 C1 1.509(3) .
C22 C21 1.371(3) .
C22 H22 0.9500 .
C27 C28 1.522(4) .
C27 C29 1.523(4) .
C27 H27 1.0000 .
C20 C21 1.376(3) .
C20 H20 0.9500 .
C5 H5A 0.9800 .
C5 H5B 0.9800 .
C5 H5C 0.9800 .
C25 H25A 0.9800 .
C25 H25B 0.9800 .
C25 H25C 0.9800 .
C7 C8 1.392(3) .
C7 C12 1.515(3) .
C11 C10 1.401(3) .
C11 C15 1.516(3) .
C21 H21 0.9500 .
C12 C14 1.526(3) .
C12 C13 1.530(3) .
C12 H12 1.0000 .
C26 H26A 0.9800 .
C26 H26B 0.9800 .
C26 H26C 0.9800 .
C1 H1A 0.9800 .
C1 H1B 0.9800 .
C1 H1C 0.9800 .
C10 C9 1.375(4) .
C10 H10 0.9500 .
C8 C9 1.372(3) .
C8 H8 0.9500 .
C9 H9 0.9500 .
C13 H13A 0.9800 .
C13 H13B 0.9800 .
C13 H13C 0.9800 .
C15 C16 1.530(3) .
C15 C17 1.536(4) .
C15 H15 1.0000 .
C16 H16A 0.9800 .
C16 H16B 0.9800 .
C16 H16C 0.9800 .
C17 H17A 0.9800 .
C17 H17B 0.9800 .
C17 H17C 0.9800 .
C14 H14A 0.9800 .
C14 H14B 0.9800 .
C14 H14C 0.9800 .
C29 H29A 0.9800 .
C29 H29B 0.9800 .
C29 H29C 0.9800 .
C28 H28A 0.9800 .
C28 H28B 0.9800 .
C28 H28C 0.9800 .
